data_7209042
loop_
_publ_author_name
'Bezzu, C. Grazia'
'Kariuki, Benson M.'
'Helliwell, Madeleine'
'Tuna, Floriana'
'Warren, John E.'
'Allan, David R.'
'McKeown, Neil B.'

_publ_section_title
;
 In-situ coordination chemistry within cobalt-containing phthalocyanine
 nanoporous crystals
;
_journal_issue 8
_journal_name_full CrystEngComm
_journal_page_first 1545
_journal_paper_doi 10.1039/c2ce26463c
_journal_volume 15
_journal_year 2013
_chemical_formula_sum 'C130.17 H153.42 Br1.32 Cl3.25 Co N8 O11.08'
_chemical_formula_weight 2286.65
_chemical_name_systematic
;
?
;
_space_group_IT_number 222
_symmetry_cell_setting cubic
_symmetry_space_group_name_Hall '-P 4a 2bc 3'
_symmetry_space_group_name_H-M 'P n -3 n :2'
_atom_sites_solution_hydrogens geom
_atom_sites_solution_primary direct
_atom_sites_solution_secondary difmap
_audit_creation_method SHELXL-97
_cell_angle_alpha 90.00
_cell_angle_beta 90.00
_cell_angle_gamma 90.00
_cell_formula_units_Z 12
_cell_length_a 37.017(4)
_cell_length_b 37.017(4)
_cell_length_c 37.017(4)
_cell_measurement_reflns_used 47306
_cell_measurement_temperature 100(2)
_cell_measurement_theta_max 21.3
_cell_measurement_theta_min 1.6
_cell_volume 50723(9)
_computing_cell_refinement
;
Rigaku CrystalClear-SM Expert 2.0 r5
;
_computing_data_collection
;
Rigaku CrystalClear-SM Expert 2.0 r5
;
_computing_data_reduction
;
Rigaku CrystalClear-SM Expert 2.0 r5
;
_computing_structure_refinement 'SHELXL-97 (Sheldrick, 1997)'
_computing_structure_solution 'SHELXS-97 (Sheldrick, 1990)'
_diffrn_ambient_temperature 100(2)
_diffrn_detector_area_resol_mean 28.5714
_diffrn_measured_fraction_theta_full 0.994
_diffrn_measured_fraction_theta_max 0.994
_diffrn_measurement_device_type 'CCD area detector'
_diffrn_measurement_method dtprofit.ref
_diffrn_radiation_monochromator graphite
_diffrn_radiation_source synchrotron
_diffrn_radiation_type synchrotron
_diffrn_radiation_wavelength 0.68890
_diffrn_reflns_av_R_equivalents 0.0000
_diffrn_reflns_av_sigmaI/netI 0.0449
_diffrn_reflns_limit_h_max 22
_diffrn_reflns_limit_h_min 0
_diffrn_reflns_limit_k_max 27
_diffrn_reflns_limit_k_min 0
_diffrn_reflns_limit_l_max 39
_diffrn_reflns_limit_l_min 2
_diffrn_reflns_number 5287
_diffrn_reflns_theta_full 21.45
_diffrn_reflns_theta_max 21.45
_diffrn_reflns_theta_min 1.85
_exptl_absorpt_coefficient_mu 0.508
_exptl_absorpt_correction_T_max 0.9775
_exptl_absorpt_correction_T_min 0.9775
_exptl_absorpt_correction_type multi-scan
_exptl_absorpt_process_details 'Jacobson, R. (1998) Private communication'
_exptl_crystal_colour green
_exptl_crystal_density_diffrn 0.898
_exptl_crystal_density_method 'not measured'
_exptl_crystal_description block
_exptl_crystal_F_000 14489
_exptl_crystal_size_max 0.05
_exptl_crystal_size_mid 0.05
_exptl_crystal_size_min 0.05
_refine_diff_density_max 1.236
_refine_diff_density_min -0.448
_refine_diff_density_rms 0.090
_refine_ls_extinction_coef 0.0013(4)
_refine_ls_extinction_expression Fc^*^=kFc[1+0.001xFc^2^\l^3^/sin(2\q)]^-1/4^
_refine_ls_extinction_method SHELXL
_refine_ls_goodness_of_fit_ref 1.535
_refine_ls_hydrogen_treatment constr
_refine_ls_matrix_type full
_refine_ls_number_parameters 316
_refine_ls_number_reflns 5287
_refine_ls_number_restraints 311
_refine_ls_restrained_S_all 1.528
_refine_ls_R_factor_all 0.1580
_refine_ls_R_factor_gt 0.1359
_refine_ls_shift/su_max 0.000
_refine_ls_shift/su_mean 0.000
_refine_ls_structure_factor_coef Fsqd
_refine_ls_weighting_details 'calc w=1/[\s^2^(Fo^2^)+(0.2000P)^2^+0.0000P] where P=(Fo^2^+2Fc^2^)/3'
_refine_ls_weighting_scheme calc
_refine_ls_wR_factor_gt 0.3776
_refine_ls_wR_factor_ref 0.4015
_reflns_number_gt 3715
_reflns_number_total 5287
_reflns_threshold_expression >2sigma(I)
_cod_data_source_file c2ce26463c.txt
_cod_data_source_block PNC[cBr0.85-Co3+-vBr0.47]
_cod_depositor_comments
;
The following automatic conversions were performed:

'_exptl_absorpt_correction_type' value 'Multi-scan' changed to
'multi-scan' according to
/home/saulius/struct/CIF-dictionaries/cif_core.dic dictionary named
'cif_core.dic' version 2.4.2 from 2011-04-26.

Automatic conversion script
Id: cif_fix_values 1891 2012-01-12 08:04:46Z andrius 
;
_cod_original_sg_symbol_H-M Pn-3n
_cod_database_code 7209042

loop_
_symmetry_equiv_pos_as_xyz
'x, y, z'
'-x+1/2, -y+1/2, z'
'-x+1/2, y, -z+1/2'
'x, -y+1/2, -z+1/2'
'z, x, y'
'z, -x+1/2, -y+1/2'
'-z+1/2, -x+1/2, y'
'-z+1/2, x, -y+1/2'
'y, z, x'
'-y+1/2, z, -x+1/2'
'y, -z+1/2, -x+1/2'
'-y+1/2, -z+1/2, x'
'y, x, -z+1/2'
'-y+1/2, -x+1/2, -z+1/2'
'y, -x+1/2, z'
'-y+1/2, x, z'
'x, z, -y+1/2'
'-x+1/2, z, y'
'-x+1/2, -z+1/2, -y+1/2'
'x, -z+1/2, y'
'z, y, -x+1/2'
'z, -y+1/2, x'
'-z+1/2, y, x'
'-z+1/2, -y+1/2, -x+1/2'
'-x, -y, -z'
'x-1/2, y-1/2, -z'
'x-1/2, -y, z-1/2'
'-x, y-1/2, z-1/2'
'-z, -x, -y'
'-z, x-1/2, y-1/2'
'z-1/2, x-1/2, -y'
'z-1/2, -x, y-1/2'
'-y, -z, -x'
'y-1/2, -z, x-1/2'
'-y, z-1/2, x-1/2'
'y-1/2, z-1/2, -x'
'-y, -x, z-1/2'
'y-1/2, x-1/2, z-1/2'
'-y, x-1/2, -z'
'y-1/2, -x, -z'
'-x, -z, y-1/2'
'x-1/2, -z, -y'
'x-1/2, z-1/2, y-1/2'
'-x, z-1/2, -y'
'-z, -y, x-1/2'
'-z, y-1/2, -x'
'z-1/2, -y, -x'
'z-1/2, y-1/2, x-1/2'

loop_
_atom_site_label
_atom_site_type_symbol
_atom_site_fract_x
_atom_site_fract_y
_atom_site_fract_z
_atom_site_U_iso_or_equiv
_atom_site_adp_type
_atom_site_occupancy
_atom_site_symmetry_multiplicity
_atom_site_calc_flag
_atom_site_refinement_flags
_atom_site_disorder_assembly
_atom_site_disorder_group
Co1 Co 0.7500 0.7500 0.07810(5) 0.0807(8) Uani 1 4 d SU . .
O1 O 0.88897(10) 0.59555(11) 0.11080(12) 0.0918(13) Uani 1 1 d U A .
O2 O 0.83137(10) 0.56007(10) 0.11071(13) 0.1019(15) Uani 1 1 d U . .
N1 N 0.77835(12) 0.70700(12) 0.07917(15) 0.0841(15) Uani 1 1 d U A .
N2 N 0.73208(13) 0.66191(12) 0.08336(14) 0.0818(14) Uani 1 1 d U A .
C1 C 0.82592(15) 0.66752(15) 0.08741(17) 0.0770(16) Uani 1 1 d U . .
C2 C 0.85884(15) 0.65181(15) 0.09483(17) 0.0797(16) Uani 1 1 d U A .
H2 H 0.8805 0.6656 0.0952 0.096 Uiso 1 1 calc R . .
C3 C 0.85884(14) 0.61538(16) 0.10162(16) 0.0812(16) Uani 1 1 d U . .
C4 C 0.82732(16) 0.59575(15) 0.10123(18) 0.0911(18) Uani 1 1 d U A .
C5 C 0.79469(16) 0.61109(15) 0.0937(2) 0.0944(19) Uani 1 1 d U . .
H5 H 0.7730 0.5973 0.0930 0.113 Uiso 1 1 calc R A .
C6 C 0.79495(15) 0.64774(15) 0.08703(18) 0.0866(17) Uani 1 1 d U A .
C7 C 0.76497(17) 0.67275(15) 0.08294(17) 0.0835(16) Uani 1 1 d U . .
C8 C 0.70481(16) 0.68548(15) 0.08296(16) 0.0781(16) Uani 1 1 d U . .
C9 C 0.92198(17) 0.61339(18) 0.1141(2) 0.0966(18) Uani 1 1 d U . .
C10 C 0.93098(18) 0.62791(18) 0.1471(2) 0.1042(19) Uani 1 1 d U A .
C11 C 0.9651(2) 0.6416(2) 0.1501(3) 0.134(3) Uani 1 1 d U . .
H11 H 0.9722 0.6517 0.1726 0.160 Uiso 1 1 calc R A .
C12 C 0.9885(3) 0.6417(3) 0.1236(4) 0.164(4) Uani 1 1 d U A .
H12 H 1.0121 0.6511 0.1273 0.197 Uiso 1 1 calc R . .
C13 C 0.9793(2) 0.6286(3) 0.0913(3) 0.150(3) Uani 1 1 d U . .
H13 H 0.9962 0.6304 0.0721 0.180 Uiso 1 1 calc R A .
C14 C 0.9442(2) 0.6115(2) 0.0843(2) 0.122(2) Uani 1 1 d U A .
C15 C 0.9042(2) 0.62682(19) 0.1776(2) 0.110(2) Uani 1 1 d U . .
H15 H 0.8799 0.6333 0.1677 0.132 Uiso 1 1 calc R A .
C16 C 0.9019(2) 0.5888(2) 0.1940(3) 0.120(2) Uani 1 1 d U A .
H16A H 0.8950 0.5715 0.1752 0.180 Uiso 1 1 calc R . .
H16B H 0.8838 0.5886 0.2132 0.180 Uiso 1 1 calc R . .
H16C H 0.9255 0.5821 0.2040 0.180 Uiso 1 1 calc R . .
C17 C 0.9134(3) 0.6535(2) 0.2082(3) 0.160(4) Uani 1 1 d U A .
H17A H 0.9310 0.6424 0.2245 0.240 Uiso 1 1 calc R . .
H17B H 0.8914 0.6594 0.2216 0.240 Uiso 1 1 calc R . .
H17C H 0.9237 0.6756 0.1978 0.240 Uiso 1 1 calc R . .
C18 C 0.9334(3) 0.5943(3) 0.0501(3) 0.146(3) Uani 1 1 d U . .
H18 H 0.9068 0.5986 0.0472 0.175 Uiso 1 1 calc R A .
C19 C 0.9516(4) 0.6075(4) 0.0157(3) 0.255(7) Uani 1 1 d U A .
H19A H 0.9508 0.5883 -0.0026 0.382 Uiso 1 1 calc R . .
H19B H 0.9768 0.6137 0.0209 0.382 Uiso 1 1 calc R . .
H19C H 0.9389 0.6288 0.0066 0.382 Uiso 1 1 calc R . .
C20 C 0.9386(3) 0.5548(3) 0.0534(3) 0.187(5) Uani 1 1 d U A .
H20A H 0.9162 0.5437 0.0621 0.281 Uiso 1 1 calc R . .
H20B H 0.9582 0.5499 0.0705 0.281 Uiso 1 1 calc R . .
H20C H 0.9448 0.5448 0.0297 0.281 Uiso 1 1 calc R . .
C21A C 0.7985(4) 0.5376(5) 0.1042(4) 0.092(7) Uiso 0.394(15) 1 d PGU A 1
C22A C 0.7850(5) 0.5141(4) 0.0782(3) 0.171(9) Uiso 0.394(15) 1 d PGDU A 1
C23A C 0.7544(4) 0.4937(4) 0.0855(3) 0.093(6) Uiso 0.394(15) 1 d PGU A 1
H23A H 0.7451 0.4777 0.0677 0.112 Uiso 0.394(15) 1 calc PR A 1
C24A C 0.7372(3) 0.4968(3) 0.1188(4) 0.105(6) Uiso 0.394(15) 1 d PGU A 1
H24A H 0.7162 0.4828 0.1237 0.126 Uiso 0.394(15) 1 calc PR A 1
C25A C 0.7507(4) 0.5203(4) 0.1448(3) 0.099(6) Uiso 0.394(15) 1 d PGU A 1
H25A H 0.7390 0.5224 0.1675 0.119 Uiso 0.394(15) 1 calc PR A 1
C26A C 0.7814(4) 0.5407(4) 0.1375(3) 0.119(9) Uiso 0.394(15) 1 d PGDU A 1
C21B C 0.8022(2) 0.5403(3) 0.1103(2) 0.094(5) Uiso 0.606(15) 1 d PGU A 2
C22B C 0.7988(3) 0.5222(3) 0.0776(2) 0.088(3) Uiso 0.606(15) 1 d PGDU A 2
C23B C 0.7683(3) 0.5014(3) 0.0707(3) 0.162(6) Uiso 0.606(15) 1 d PGU A 2
H23B H 0.7660 0.4891 0.0483 0.194 Uiso 0.606(15) 1 calc PR A 2
C24B C 0.7412(2) 0.4988(3) 0.0965(4) 0.142(6) Uiso 0.606(15) 1 d PGU A 2
H24B H 0.7203 0.4846 0.0917 0.170 Uiso 0.606(15) 1 calc PR A 2
C25B C 0.7445(2) 0.5169(3) 0.1292(3) 0.127(5) Uiso 0.606(15) 1 d PGU A 2
H25B H 0.7260 0.5152 0.1468 0.152 Uiso 0.606(15) 1 calc PR A 2
C26B C 0.7751(3) 0.5377(3) 0.1361(2) 0.115(6) Uiso 0.606(15) 1 d PGDU A 2
C27A C 0.8121(5) 0.5190(6) 0.0489(4) 0.114(7) Uiso 0.394(15) 1 d PDU A 1
H27A H 0.8180 0.5453 0.0509 0.137 Uiso 0.394(15) 1 calc PR A 1
C28A C 0.8489(7) 0.5015(10) 0.0534(10) 0.177(13) Uiso 0.394(15) 1 d PDU A 1
H28D H 0.8589 0.4958 0.0295 0.265 Uiso 0.394(15) 1 calc PR A 1
H28E H 0.8464 0.4792 0.0675 0.265 Uiso 0.394(15) 1 calc PR A 1
H28F H 0.8651 0.5182 0.0660 0.265 Uiso 0.394(15) 1 calc PR A 1
C29A C 0.8008(8) 0.5155(9) 0.0100(6) 0.185(12) Uiso 0.394(15) 1 d PDU A 1
H29A H 0.7913 0.5387 0.0015 0.278 Uiso 0.394(15) 1 calc PR A 1
H29B H 0.7820 0.4970 0.0079 0.278 Uiso 0.394(15) 1 calc PR A 1
H29C H 0.8217 0.5086 -0.0047 0.278 Uiso 0.394(15) 1 calc PR A 1
C27B C 0.8265(4) 0.5250(4) 0.0475(4) 0.138(6) Uiso 0.606(15) 1 d PDU A 2
H27B H 0.8452 0.5408 0.0589 0.166 Uiso 0.606(15) 1 calc PR A 2
C28B C 0.8474(5) 0.4909(4) 0.0412(6) 0.145(7) Uiso 0.606(15) 1 d PDU A 2
H28A H 0.8719 0.4970 0.0332 0.218 Uiso 0.606(15) 1 calc PR A 2
H28B H 0.8354 0.4765 0.0225 0.218 Uiso 0.606(15) 1 calc PR A 2
H28C H 0.8487 0.4770 0.0636 0.218 Uiso 0.606(15) 1 calc PR A 2
C29B C 0.8173(7) 0.5458(6) 0.0145(5) 0.214(9) Uiso 0.606(15) 1 d PDU A 2
H29D H 0.8048 0.5681 0.0213 0.320 Uiso 0.606(15) 1 calc PR A 2
H29E H 0.8015 0.5312 -0.0010 0.320 Uiso 0.606(15) 1 calc PR A 2
H29F H 0.8395 0.5517 0.0014 0.320 Uiso 0.606(15) 1 calc PR A 2
C30 C 0.7841(2) 0.5597(2) 0.1709(2) 0.157(4) Uani 1 1 d DU . .
H30 H 0.7998 0.5816 0.1683 0.188 Uiso 1 1 calc R A 1
C31 C 0.7952(3) 0.5384(3) 0.2019(3) 0.174(4) Uani 1 1 d U A .
H31A H 0.7759 0.5213 0.2081 0.261 Uiso 1 1 calc R . .
H31B H 0.7997 0.5544 0.2225 0.261 Uiso 1 1 calc R . .
H31C H 0.8173 0.5250 0.1960 0.261 Uiso 1 1 calc R . .
C32A C 0.7455(5) 0.5703(11) 0.1799(8) 0.172(14) Uiso 0.41(3) 1 d PDU A 1
H32A H 0.7296 0.5495 0.1762 0.259 Uiso 0.41(3) 1 calc PR A 1
H32B H 0.7379 0.5902 0.1641 0.259 Uiso 0.41(3) 1 calc PR A 1
H32C H 0.7441 0.5781 0.2052 0.259 Uiso 0.41(3) 1 calc PR A 1
C32B C 0.7633(6) 0.5926(5) 0.1829(5) 0.161(9) Uiso 0.59(3) 1 d PDU A 2
H32D H 0.7686 0.5977 0.2083 0.242 Uiso 0.59(3) 1 calc PR A 2
H32E H 0.7373 0.5881 0.1801 0.242 Uiso 0.59(3) 1 calc PR A 2
H32F H 0.7703 0.6134 0.1681 0.242 Uiso 0.59(3) 1 calc PR A 2
Br1 Br 0.7500 0.7500 0.14224(5) 0.0995(10) Uani 0.852(7) 4 d SPU . .
Br2 Br 0.7500 0.7500 0.01696(12) 0.125(2) Uani 0.465(7) 4 d SPU . .
O1S O 0.7143(8) 0.5887(8) 0.0326(8) 0.180(10) Uiso 0.25 1 d P . .
O2S O 0.8130(8) 0.6842(8) 0.1876(9) 0.179(10) Uiso 0.25 1 d P . .

loop_
_atom_site_aniso_label
_atom_site_aniso_U_11
_atom_site_aniso_U_22
_atom_site_aniso_U_33
_atom_site_aniso_U_23
_atom_site_aniso_U_13
_atom_site_aniso_U_12
Co1 0.0570(8) 0.0570(8) 0.1280(15) 0.000 0.000 0.000
O1 0.071(2) 0.084(3) 0.121(3) 0.017(2) -0.012(2) 0.012(2)
O2 0.071(2) 0.067(2) 0.167(4) 0.018(2) -0.010(2) 0.0020(19)
N1 0.059(3) 0.059(3) 0.134(4) -0.007(2) -0.002(3) 0.001(2)
N2 0.063(3) 0.063(3) 0.119(4) -0.001(2) -0.001(3) 0.006(2)
C1 0.066(3) 0.064(3) 0.101(4) 0.004(3) -0.011(3) 0.001(3)
C2 0.070(3) 0.073(3) 0.096(4) -0.001(3) -0.003(3) 0.003(3)
C3 0.057(3) 0.077(3) 0.110(4) 0.003(3) 0.001(3) 0.010(3)
C4 0.075(3) 0.061(3) 0.137(5) 0.003(3) -0.008(3) 0.007(3)
C5 0.065(3) 0.069(3) 0.149(6) 0.003(4) -0.014(4) 0.005(3)
C6 0.073(3) 0.062(3) 0.125(5) -0.003(3) -0.013(3) 0.001(3)
C7 0.070(3) 0.061(3) 0.119(5) -0.007(3) -0.014(3) 0.000(3)
C8 0.068(3) 0.062(4) 0.105(4) 0.001(3) -0.004(3) -0.004(3)
C9 0.067(3) 0.095(4) 0.127(4) 0.039(4) -0.012(3) 0.003(3)
C10 0.087(4) 0.088(4) 0.137(5) 0.033(4) -0.032(3) -0.009(3)
C11 0.091(5) 0.127(6) 0.183(7) 0.059(5) -0.054(4) -0.024(4)
C12 0.084(5) 0.198(9) 0.212(9) 0.112(7) -0.046(5) -0.013(6)
C13 0.075(4) 0.182(8) 0.193(7) 0.102(6) 0.004(5) 0.015(4)
C14 0.087(4) 0.139(6) 0.139(5) 0.050(4) 0.007(4) 0.023(4)
C15 0.112(5) 0.101(5) 0.118(5) 0.014(4) -0.023(4) -0.007(4)
C16 0.126(6) 0.096(4) 0.138(7) 0.021(4) 0.003(5) -0.001(4)
C17 0.204(10) 0.105(5) 0.170(7) -0.016(5) -0.060(7) 0.013(6)
C18 0.145(7) 0.157(7) 0.136(6) 0.035(5) 0.020(5) 0.044(6)
C19 0.302(17) 0.314(17) 0.148(8) 0.060(9) 0.030(10) -0.086(14)
C20 0.197(10) 0.144(6) 0.221(13) 0.012(6) -0.043(9) 0.024(8)
C30 0.120(6) 0.155(7) 0.195(8) 0.051(6) 0.048(6) 0.071(5)
C31 0.158(8) 0.150(8) 0.214(10) 0.029(7) -0.025(7) 0.036(7)
Br1 0.0882(11) 0.0882(11) 0.1219(16) 0.000 0.000 0.000
Br2 0.109(2) 0.109(2) 0.158(3) 0.000 0.000 0.000

loop_
_atom_type_symbol
_atom_type_description
_atom_type_scat_dispersion_real
_atom_type_scat_dispersion_imag
_atom_type_scat_source
C C 0.0033 0.0016 'International Tables Vol C Tables 4.2.6.8 and 6.1.1.4'
H H 0.0000 0.0000 'International Tables Vol C Tables 4.2.6.8 and 6.1.1.4'
N N 0.0061 0.0033 'International Tables Vol C Tables 4.2.6.8 and 6.1.1.4'
O O 0.0106 0.0060 'International Tables Vol C Tables 4.2.6.8 and 6.1.1.4'
Co Co 0.3494 0.9721 'International Tables Vol C Tables 4.2.6.8 and 6.1.1.4'
Br Br -0.2901 2.4595 'International Tables Vol C Tables 4.2.6.8 and 6.1.1.4'
Cl Cl 0.1484 0.1585 'International Tables Vol C Tables 4.2.6.8 and 6.1.1.4'

loop_
_geom_angle_atom_site_label_1
_geom_angle_atom_site_label_2
_geom_angle_atom_site_label_3
_geom_angle
_geom_angle_site_symmetry_1
_geom_angle_site_symmetry_3
N1 Co1 N1 89.976(8) 16_655 .
N1 Co1 N1 177.6(4) 16_655 15_565
N1 Co1 N1 89.976(8) . 15_565
N1 Co1 N1 89.975(8) 16_655 2_665
N1 Co1 N1 177.6(4) . 2_665
N1 Co1 N1 89.975(8) 15_565 2_665
N1 Co1 Br2 91.19(18) 16_655 .
N1 Co1 Br2 91.19(18) . .
N1 Co1 Br2 91.19(18) 15_565 .
N1 Co1 Br2 91.19(18) 2_665 .
N1 Co1 Br1 88.81(18) 16_655 .
N1 Co1 Br1 88.81(18) . .
N1 Co1 Br1 88.81(18) 15_565 .
N1 Co1 Br1 88.81(18) 2_665 .
Br2 Co1 Br1 180.0 . .
C3 O1 C9 118.6(5) . .
C21B O2 C4 116.4(7) . .
C21B O2 C21A 8.6(7) . .
C4 O2 C21A 113.9(9) . .
C8 N1 C7 107.0(5) 16_655 .
C8 N1 Co1 126.8(4) 16_655 .
C7 N1 Co1 125.2(4) . .
C7 N2 C8 120.9(5) . .
C6 C1 C2 121.3(5) . .
C6 C1 C8 105.4(5) . 16_655
C2 C1 C8 132.9(5) . 16_655
C3 C2 C1 116.8(5) . .
C3 C2 H2 121.6 . .
C1 C2 H2 121.6 . .
C2 C3 C4 121.2(5) . .
C2 C3 O1 124.7(5) . .
C4 C3 O1 114.1(5) . .
C5 C4 C3 122.3(5) . .
C5 C4 O2 123.3(5) . .
C3 C4 O2 114.4(5) . .
C4 C5 C6 116.1(5) . .
C4 C5 H5 121.9 . .
C6 C5 H5 121.9 . .
C1 C6 C5 122.3(5) . .
C1 C6 C7 107.6(5) . .
C5 C6 C7 129.8(5) . .
N2 C7 N1 129.4(5) . .
N2 C7 C6 121.6(5) . .
N1 C7 C6 108.9(5) . .
N2 C8 N1 127.2(5) . 15_565
N2 C8 C1 121.8(5) . 15_565
N1 C8 C1 110.9(5) 15_565 15_565
C10 C9 C14 125.8(7) . .
C10 C9 O1 118.4(6) . .
C14 C9 O1 115.5(7) . .
C11 C10 C9 116.2(8) . .
C11 C10 C15 124.0(8) . .
C9 C10 C15 119.8(6) . .
C12 C11 C10 123.5(10) . .
C12 C11 H11 118.2 . .
C10 C11 H11 118.2 . .
C11 C12 C13 120.1(10) . .
C11 C12 H12 120.0 . .
C13 C12 H12 120.0 . .
C12 C13 C14 122.8(10) . .
C12 C13 H13 118.6 . .
C14 C13 H13 118.6 . .
C9 C14 C13 111.5(9) . .
C9 C14 C18 123.0(8) . .
C13 C14 C18 125.5(9) . .
C10 C15 C16 111.0(6) . .
C10 C15 C17 112.9(7) . .
C16 C15 C17 108.0(7) . .
C10 C15 H15 108.3 . .
C16 C15 H15 108.3 . .
C17 C15 H15 108.3 . .
C15 C16 H16A 109.5 . .
C15 C16 H16B 109.5 . .
H16A C16 H16B 109.5 . .
C15 C16 H16C 109.5 . .
H16A C16 H16C 109.5 . .
H16B C16 H16C 109.5 . .
C15 C17 H17A 109.5 . .
C15 C17 H17B 109.5 . .
H17A C17 H17B 109.5 . .
C15 C17 H17C 109.5 . .
H17A C17 H17C 109.5 . .
H17B C17 H17C 109.5 . .
C14 C18 C20 108.8(8) . .
C14 C18 C19 117.4(11) . .
C20 C18 C19 109.0(10) . .
C14 C18 H18 107.1 . .
C20 C18 H18 107.1 . .
C19 C18 H18 107.1 . .
C18 C19 H19A 109.5 . .
C18 C19 H19B 109.5 . .
H19A C19 H19B 109.5 . .
C18 C19 H19C 109.5 . .
H19A C19 H19C 109.5 . .
H19B C19 H19C 109.5 . .
C18 C20 H20A 109.5 . .
C18 C20 H20B 109.5 . .
H20A C20 H20B 109.5 . .
C18 C20 H20C 109.5 . .
H20A C20 H20C 109.5 . .
H20B C20 H20C 109.5 . .
C22A C21A C26A 120.0 . .
C22A C21A O2 138.9(9) . .
C26A C21A O2 100.6(9) . .
C21A C22A C23A 120.0 . .
C21A C22A C27A 100.8(12) . .
C23A C22A C27A 139.2(12) . .
C24A C23A C22A 120.0 . .
C24A C23A H23A 120.0 . .
C22A C23A H23A 120.0 . .
C23A C24A C25A 120.0 . .
C23A C24A H24A 120.0 . .
C25A C24A H24A 120.0 . .
C24A C25A C26A 120.0 . .
C24A C25A H25A 120.0 . .
C26A C25A H25A 120.0 . .
C25A C26A C21A 120.0 . .
C25A C26A C30 99.2(10) . .
C21A C26A C30 140.8(10) . .
O2 C21B C22B 110.8(7) . .
O2 C21B C26B 129.0(7) . .
C22B C21B C26B 120.0 . .
C23B C22B C21B 120.0 . .
C23B C22B C27B 116.9(9) . .
C21B C22B C27B 123.1(9) . .
C22B C23B C24B 120.0 . .
C22B C23B H23B 120.0 . .
C24B C23B H23B 120.0 . .
C23B C24B C25B 120.0 . .
C23B C24B H24B 120.0 . .
C25B C24B H24B 120.0 . .
C24B C25B C26B 120.0 . .
C24B C25B H25B 120.0 . .
C26B C25B H25B 120.0 . .
C25B C26B C21B 120.0 . .
C25B C26B C30 128.0(7) . .
C21B C26B C30 112.0(7) . .
C22A C27A C29A 120.0(19) . .
C22A C27A C28A 118.3(19) . .
C29A C27A C28A 109(2) . .
C22A C27A H27A 102.2 . .
C29A C27A H27A 102.2 . .
C28A C27A H27A 102.2 . .
C27A C28A H28D 109.5 . .
C27A C28A H28E 109.5 . .
H28D C28A H28E 109.5 . .
C27A C28A H28F 109.5 . .
H28D C28A H28F 109.5 . .
H28E C28A H28F 109.5 . .
C27A C29A H29A 109.5 . .
C27A C29A H29B 109.5 . .
H29A C29A H29B 109.5 . .
C27A C29A H29C 109.5 . .
H29A C29A H29C 109.5 . .
H29B C29A H29C 109.5 . .
C29B C27B C28B 115.1(14) . .
C29B C27B C22B 119.1(14) . .
C28B C27B C22B 114.0(12) . .
C29B C27B H27B 101.6 . .
C28B C27B H27B 101.6 . .
C22B C27B H27B 101.6 . .
C27B C28B H28A 109.5 . .
C27B C28B H28B 109.5 . .
H28A C28B H28B 109.5 . .
C27B C28B H28C 109.5 . .
H28A C28B H28C 109.5 . .
H28B C28B H28C 109.5 . .
C27B C29B H29D 109.5 . .
C27B C29B H29E 109.5 . .
H29D C29B H29E 109.5 . .
C27B C29B H29F 109.5 . .
H29D C29B H29F 109.5 . .
H29E C29B H29F 109.5 . .
C26A C30 C31 115.8(11) . .
C26A C30 C32B 128.1(13) . .
C31 C30 C32B 110.6(10) . .
C26A C30 C32A 104.5(16) . .
C31 C30 C32A 103.4(13) . .
C32B C30 C32A 41.0(13) . .
C26A C30 C26B 8.8(7) . .
C31 C30 C26B 115.3(9) . .
C32B C30 C26B 123.6(11) . .
C32A C30 C26B 96.4(15) . .
C26A C30 H30 110.9 . .
C31 C30 H30 110.9 . .
C32B C30 H30 70.8 . .
C32A C30 H30 110.9 . .
C26B C30 H30 117.8 . .
C30 C31 H31A 109.5 . .
C30 C31 H31B 109.5 . .
H31A C31 H31B 109.5 . .
C30 C31 H31C 109.5 . .
H31A C31 H31C 109.5 . .
H31B C31 H31C 109.5 . .
C30 C32A H32A 109.5 . .
C30 C32A H32B 109.5 . .
H32A C32A H32B 109.5 . .
C30 C32A H32C 109.5 . .
H32A C32A H32C 109.5 . .
H32B C32A H32C 109.5 . .
C30 C32B H32D 109.5 . .
C30 C32B H32E 109.5 . .
H32D C32B H32E 109.5 . .
C30 C32B H32F 109.5 . .
H32D C32B H32F 109.5 . .
H32E C32B H32F 109.5 . .

loop_
_geom_bond_atom_site_label_1
_geom_bond_atom_site_label_2
_geom_bond_distance
_geom_bond_site_symmetry_2
Co1 N1 1.907(4) 16_655
Co1 N1 1.907(4) .
Co1 N1 1.907(4) 15_565
Co1 N1 1.907(4) 2_665
Co1 Br2 2.263(5) .
Co1 Br1 2.374(3) .
O1 C3 1.378(6) .
O1 C9 1.394(7) .
O2 C21B 1.304(7) .
O2 C4 1.375(6) .
O2 C21A 1.492(11) .
N1 C8 1.349(7) 16_655
N1 C7 1.368(7) .
N2 C7 1.282(8) .
N2 C8 1.334(7) .
C1 C6 1.360(7) .
C1 C2 1.378(8) .
C1 C8 1.453(8) 16_655
C2 C3 1.372(8) .
C2 H2 0.9500 .
C3 C4 1.375(8) .
C4 C5 1.364(8) .
C5 C6 1.379(8) .
C5 H5 0.9500 .
C6 C7 1.453(8) .
C8 N1 1.349(7) 15_565
C8 C1 1.453(8) 15_565
C9 C10 1.375(10) .
C9 C14 1.378(10) .
C10 C11 1.365(9) .
C10 C15 1.504(10) .
C11 C12 1.309(13) .
C11 H11 0.9500 .
C12 C13 1.333(15) .
C12 H12 0.9500 .
C13 C14 1.467(12) .
C13 H13 0.9500 .
C14 C18 1.472(12) .
C15 C16 1.534(10) .
C15 C17 1.540(10) .
C15 H15 1.0000 .
C16 H16A 0.9800 .
C16 H16B 0.9800 .
C16 H16C 0.9800 .
C17 H17A 0.9800 .
C17 H17B 0.9800 .
C17 H17C 0.9800 .
C18 C20 1.478(13) .
C18 C19 1.524(13) .
C18 H18 1.0000 .
C19 H19A 0.9800 .
C19 H19B 0.9800 .
C19 H19C 0.9800 .
C20 H20A 0.9800 .
C20 H20B 0.9800 .
C20 H20C 0.9800 .
C21A C22A 1.3900 .
C21A C26A 1.3900 .
C22A C23A 1.3900 .
C22A C27A 1.487(10) .
C23A C24A 1.3900 .
C23A H23A 0.9500 .
C24A C25A 1.3900 .
C24A H24A 0.9500 .
C25A C26A 1.3900 .
C25A H25A 0.9500 .
C26A C30 1.429(8) .
C21B C22B 1.3900 .
C21B C26B 1.3900 .
C22B C23B 1.3900 .
C22B C27B 1.514(9) .
C23B C24B 1.3900 .
C23B H23B 0.9500 .
C24B C25B 1.3900 .
C24B H24B 0.9500 .
C25B C26B 1.3900 .
C25B H25B 0.9500 .
C26B C30 1.563(8) .
C27A C29A 1.506(10) .
C27A C28A 1.518(10) .
C27A H27A 1.0000 .
C28A H28D 0.9800 .
C28A H28E 0.9800 .
C28A H28F 0.9800 .
C29A H29A 0.9800 .
C29A H29B 0.9800 .
C29A H29C 0.9800 .
C27B C29B 1.483(9) .
C27B C28B 1.501(9) .
C27B H27B 1.0000 .
C28B H28A 0.9800 .
C28B H28B 0.9800 .
C28B H28C 0.9800 .
C29B H29D 0.9800 .
C29B H29E 0.9800 .
C29B H29F 0.9800 .
C30 C31 1.452(12) .
C30 C32B 1.508(9) .
C30 C32A 1.520(10) .
C30 H30 1.0000 .
C31 H31A 0.9800 .
C31 H31B 0.9800 .
C31 H31C 0.9800 .
C32A H32A 0.9800 .
C32A H32B 0.9800 .
C32A H32C 0.9800 .
C32B H32D 0.9800 .
C32B H32E 0.9800 .
C32B H32F 0.9800 .

loop_
_geom_torsion_atom_site_label_1
_geom_torsion_atom_site_label_2
_geom_torsion_atom_site_label_3
_geom_torsion_atom_site_label_4
_geom_torsion
_geom_torsion_site_symmetry_1
_geom_torsion_site_symmetry_4
N1 Co1 N1 C8 5.4(7) 16_655 16_655
N1 Co1 N1 C8 -172.2(4) 15_565 16_655
N1 Co1 N1 C8 -83.4(5) 2_665 16_655
Br2 Co1 N1 C8 96.6(5) . 16_655
Br1 Co1 N1 C8 -83.4(5) . 16_655
N1 Co1 N1 C7 172.5(4) 16_655 .
N1 Co1 N1 C7 -5.1(7) 15_565 .
N1 Co1 N1 C7 83.7(5) 2_665 .
Br2 Co1 N1 C7 -96.3(5) . .
Br1 Co1 N1 C7 83.7(5) . .
C6 C1 C2 C3 0.3(9) . .
C8 C1 C2 C3 172.1(7) 16_655 .
C1 C2 C3 C4 -0.5(9) . .
C1 C2 C3 O1 -177.5(6) . .
C9 O1 C3 C2 1.0(9) . .
C9 O1 C3 C4 -176.2(6) . .
C2 C3 C4 C5 1.0(10) . .
O1 C3 C4 C5 178.3(6) . .
C2 C3 C4 O2 -176.2(6) . .
O1 C3 C4 O2 1.2(8) . .
C21B O2 C4 C5 3.7(10) . .
C21A O2 C4 C5 12.8(10) . .
C21B O2 C4 C3 -179.2(6) . .
C21A O2 C4 C3 -170.1(7) . .
C3 C4 C5 C6 -1.2(10) . .
O2 C4 C5 C6 175.7(6) . .
C2 C1 C6 C5 -0.6(11) . .
C8 C1 C6 C5 -174.4(6) 16_655 .
C2 C1 C6 C7 173.0(6) . .
C8 C1 C6 C7 -0.8(7) 16_655 .
C4 C5 C6 C1 1.0(10) . .
C4 C5 C6 C7 -171.0(7) . .
C8 N2 C7 N1 -5.9(10) . .
C8 N2 C7 C6 173.7(6) . .
C8 N1 C7 N2 175.8(6) 16_655 .
Co1 N1 C7 N2 6.6(10) . .
C8 N1 C7 C6 -3.8(7) 16_655 .
Co1 N1 C7 C6 -173.0(4) . .
C1 C6 C7 N2 -176.8(6) . .
C5 C6 C7 N2 -3.8(11) . .
C1 C6 C7 N1 2.9(8) . .
C5 C6 C7 N1 175.8(7) . .
C7 N2 C8 N1 5.8(9) . 15_565
C7 N2 C8 C1 -173.1(6) . 15_565
C3 O1 C9 C10 88.5(7) . .
C3 O1 C9 C14 -97.8(7) . .
C14 C9 C10 C11 0.2(10) . .
O1 C9 C10 C11 173.2(5) . .
C14 C9 C10 C15 -177.8(6) . .
O1 C9 C10 C15 -4.8(9) . .
C9 C10 C11 C12 0.5(11) . .
C15 C10 C11 C12 178.3(8) . .
C10 C11 C12 C13 1.5(15) . .
C11 C12 C13 C14 -4.2(15) . .
C10 C9 C14 C13 -2.4(10) . .
O1 C9 C14 C13 -175.6(6) . .
C10 C9 C14 C18 177.5(7) . .
O1 C9 C14 C18 4.4(10) . .
C12 C13 C14 C9 4.4(12) . .
C12 C13 C14 C18 -175.5(9) . .
C11 C10 C15 C16 -101.9(8) . .
C9 C10 C15 C16 75.9(8) . .
C11 C10 C15 C17 19.4(10) . .
C9 C10 C15 C17 -162.8(6) . .
C9 C14 C18 C20 -81.8(11) . .
C13 C14 C18 C20 98.1(11) . .
C9 C14 C18 C19 153.9(10) . .
C13 C14 C18 C19 -26.2(14) . .
C21B O2 C21A C22A -153(10) . .
C4 O2 C21A C22A 97.6(16) . .
C21B O2 C21A C26A 18(8) . .
C4 O2 C21A C26A -91.5(8) . .
C26A C21A C22A C23A 0.0 . .
O2 C21A C22A C23A 170(2) . .
C26A C21A C22A C27A -178.1(15) . .
O2 C21A C22A C27A -8.4(18) . .
C21A C22A C23A C24A 0.0 . .
C27A C22A C23A C24A 177(2) . .
C22A C23A C24A C25A 0.0 . .
C23A C24A C25A C26A 0.0 . .
C24A C25A C26A C21A 0.0 . .
C24A C25A C26A C30 179.6(14) . .
C22A C21A C26A C25A 0.0 . .
O2 C21A C26A C25A -173.1(14) . .
C22A C21A C26A C30 -179(2) . .
O2 C21A C26A C30 7.5(17) . .
C4 O2 C21B C22B 95.0(8) . .
C21A O2 C21B C22B 20(8) . .
C4 O2 C21B C26B -80.3(9) . .
C21A O2 C21B C26B -155(9) . .
O2 C21B C22B C23B -175.8(10) . .
C26B C21B C22B C23B 0.0 . .
O2 C21B C22B C27B 1.5(11) . .
C26B C21B C22B C27B 177.3(10) . .
C21B C22B C23B C24B 0.0 . .
C27B C22B C23B C24B -177.5(10) . .
C22B C23B C24B C25B 0.0 . .
C23B C24B C25B C26B 0.0 . .
C24B C25B C26B C21B 0.0 . .
C24B C25B C26B C30 -179.5(12) . .
O2 C21B C26B C25B 175.0(12) . .
C22B C21B C26B C25B 0.0 . .
O2 C21B C26B C30 -5.5(9) . .
C22B C21B C26B C30 179.6(10) . .
C21A C22A C27A C29A -148(2) . .
C23A C22A C27A C29A 34(3) . .
C21A C22A C27A C28A 75(3) . .
C23A C22A C27A C28A -102(3) . .
C23B C22B C27B C29B 69.7(19) . .
C21B C22B C27B C29B -107.7(18) . .
C23B C22B C27B C28B -71.6(17) . .
C21B C22B C27B C28B 111.0(15) . .
C25A C26A C30 C31 71.0(11) . .
C21A C26A C30 C31 -109.5(17) . .
C25A C26A C30 C32B -80.0(17) . .
C21A C26A C30 C32B 99(2) . .
C25A C26A C30 C32A -42.0(17) . .
C21A C26A C30 C32A 137(2) . .
C25A C26A C30 C26B -18(8) . .
C21A C26A C30 C26B 161(9) . .
C25B C26B C30 C26A 170(9) . .
C21B C26B C30 C26A -10(8) . .
C25B C26B C30 C31 74.5(11) . .
C21B C26B C30 C31 -105.1(8) . .
C25B C26B C30 C32B -66.9(17) . .
C21B C26B C30 C32B 113.6(13) . .
C25B C26B C30 C32A -33.7(17) . .
C21B C26B C30 C32A 146.8(15) . .
